data_7059146
loop_
_publ_author_name
'Joseph, Benson'
'Prakash, Rini'
'Pathak, Kriti'
'Roisnel, Thierry'
'Kahlal, Samia'
'Halet, Jean-Fran\,cois'
'Ghosh, Sundargopal'

_publ_section_title
;
 A combined experimental and theoretical study of bimetallic bis- and
 tris-homocubane analogues
;
_journal_issue 3
_journal_name_full 'New Journal of Chemistry'
_journal_page_first 674
_journal_page_last 683
_journal_paper_doi 10.1039/C9NJ05117A
_journal_volume 44
_journal_year 2020
_chemical_formula_moiety 'C20 H30 B2 Ir2 Se6'
_chemical_formula_sum 'C20 H30 B2 Ir2 Se6'
_chemical_formula_weight 1150.22
_space_group_crystal_system monoclinic
_space_group_IT_number 14
_space_group_name_Hall '-P 2yn'
_space_group_name_H-M_alt 'P 1 21/n 1'
_atom_sites_solution_hydrogens geom
_audit_creation_method SHELXL-2014/7
_audit_update_record
;
2019-11-19 deposited with the CCDC.	2019-11-27 downloaded from the CCDC.
;
_cell_angle_alpha 90
_cell_angle_beta 100.146(2)
_cell_angle_gamma 90
_cell_formula_units_Z 4
_cell_length_a 11.9187(7)
_cell_length_b 16.6296(11)
_cell_length_c 14.5809(10)
_cell_measurement_reflns_used 5070
_cell_measurement_temperature 296(2)
_cell_measurement_theta_max 26.44
_cell_measurement_theta_min 2.38
_cell_volume 2844.8(3)
_computing_cell_refinement 'Bruker SAINT'
_computing_data_collection 'Bruker APEX2'
_computing_data_reduction 'Bruker SAINT'
_computing_molecular_graphics 'Bruker SHELXTL'
_computing_publication_material 'Bruker SHELXTL'
_computing_structure_refinement 'SHELXL-2014/7 (Sheldrick, 2014)'
_computing_structure_solution 'SHELXS-97 (Sheldrick 2008)'
_diffrn_ambient_temperature 296(2)
_diffrn_measured_fraction_theta_full 1.000
_diffrn_measured_fraction_theta_max 1.000
_diffrn_measurement_device_type 'Bruker APEX-II CCD'
_diffrn_measurement_method '\f and \w scans'
_diffrn_radiation_type MoK\a
_diffrn_radiation_wavelength 0.71073
_diffrn_reflns_av_R_equivalents 0.0762
_diffrn_reflns_av_unetI/netI 0.0766
_diffrn_reflns_Laue_measured_fraction_full 1.000
_diffrn_reflns_Laue_measured_fraction_max 1.000
_diffrn_reflns_limit_h_max 12
_diffrn_reflns_limit_h_min -14
_diffrn_reflns_limit_k_max 19
_diffrn_reflns_limit_k_min -19
_diffrn_reflns_limit_l_max 16
_diffrn_reflns_limit_l_min -17
_diffrn_reflns_number 20830
_diffrn_reflns_point_group_measured_fraction_full 1.000
_diffrn_reflns_point_group_measured_fraction_max 1.000
_diffrn_reflns_theta_full 24.997
_diffrn_reflns_theta_max 24.997
_diffrn_reflns_theta_min 1.874
_exptl_absorpt_coefficient_mu 17.031
_exptl_absorpt_correction_T_max 0.281
_exptl_absorpt_correction_T_min 0.100
_exptl_absorpt_correction_type multi-scan
_exptl_absorpt_process_details 'SADABS V2014/5(Bruker AXS.Inc)'
_exptl_crystal_colour red
_exptl_crystal_density_diffrn 2.686
_exptl_crystal_description Rectangular
_exptl_crystal_F_000 2072
_exptl_crystal_size_max 0.250
_exptl_crystal_size_mid 0.200
_exptl_crystal_size_min 0.100
_refine_diff_density_max 2.905
_refine_diff_density_min -4.272
_refine_diff_density_rms 0.405
_refine_ls_extinction_method none
_refine_ls_goodness_of_fit_ref 1.068
_refine_ls_hydrogen_treatment constr
_refine_ls_matrix_type full
_refine_ls_number_parameters 281
_refine_ls_number_reflns 5017
_refine_ls_number_restraints 126
_refine_ls_restrained_S_all 1.057
_refine_ls_R_factor_all 0.0854
_refine_ls_R_factor_gt 0.0634
_refine_ls_shift/su_max 0.007
_refine_ls_shift/su_mean 0.000
_refine_ls_structure_factor_coef Fsqd
_refine_ls_weighting_details 'w=1/[\s^2^(Fo^2^)+(0.0840P)^2^+63.1067P] where P=(Fo^2^+2Fc^2^)/3'
_refine_ls_weighting_scheme calc
_refine_ls_wR_factor_gt 0.1570
_refine_ls_wR_factor_ref 0.1722
_reflns_Friedel_coverage 0.000
_reflns_number_gt 3930
_reflns_number_total 5017
_reflns_threshold_expression 'I > 2\s(I)'
_cod_data_source_file c9nj05117a2.cif
_cod_data_source_block irse
_cod_depositor_comments
;Adding full bibliography for 7059145--7059151.cif.

 Adding full bibliography for 7059145--7059151.cif.
;
_cod_original_sg_symbol_H-M 'P 21/n'
_cod_database_code 7059146
_shelx_shelxl_version_number 2014/7
_shelx_space_group_comment
; 
The symmetry employed for this shelxl refinement is uniquely defined 
by the following loop, which should always be used as a source of 
symmetry information in preference to the above space-group names. 
They are only intended as comments. 
;
_shelx_estimated_absorpt_t_min 0.100
_shelx_estimated_absorpt_t_max 0.281

loop_
_space_group_symop_operation_xyz
'x, y, z'
'-x+1/2, y+1/2, -z+1/2'
'-x, -y, -z'
'x-1/2, -y-1/2, z-1/2'

loop_
_atom_site_label
_atom_site_type_symbol
_atom_site_fract_x
_atom_site_fract_y
_atom_site_fract_z
_atom_site_U_iso_or_equiv
_atom_site_adp_type
_atom_site_occupancy
_atom_site_site_symmetry_order
_atom_site_calc_flag
_atom_site_refinement_flags_posn
_atom_site_refinement_flags_adp
B1 B 1.121(3) 0.302(2) 0.356(2) 0.079(9) Uani 1 1 d . U
B2 B 1.0459(17) 0.3133(14) 0.1249(19) 0.048(6) Uani 1 1 d . .
C1 C 0.6722(16) 0.2202(11) 0.1985(13) 0.039(4) Uani 1 1 d . U
C2 C 0.6964(17) 0.1358(12) 0.1969(13) 0.041(5) Uani 1 1 d . U
C3 C 0.7448(16) 0.1090(11) 0.2896(12) 0.035(4) Uani 1 1 d . U
C4 C 0.7481(14) 0.1806(10) 0.3486(11) 0.029(4) Uani 1 1 d . U
C5 C 0.6999(14) 0.2470(10) 0.2908(11) 0.031(4) Uani 1 1 d . U
C6 C 0.6851(18) 0.3288(12) 0.3274(15) 0.051(5) Uani 1 1 d . U
H6A H 0.7135 0.3679 0.2888 0.077 Uiso 1 1 calc R U
H6B H 0.7266 0.3329 0.3900 0.077 Uiso 1 1 calc R U
H6C H 0.6057 0.3385 0.3273 0.077 Uiso 1 1 calc R U
C7 C 0.613(2) 0.2668(14) 0.1224(16) 0.062(6) Uani 1 1 d . U
H7A H 0.6496 0.3182 0.1214 0.093 Uiso 1 1 calc R U
H7B H 0.5355 0.2743 0.1299 0.093 Uiso 1 1 calc R U
H7C H 0.6151 0.2392 0.0649 0.093 Uiso 1 1 calc R U
C8 C 0.676(2) 0.0789(16) 0.1132(18) 0.079(8) Uani 1 1 d . U
H8A H 0.6933 0.1060 0.0594 0.119 Uiso 1 1 calc R U
H8B H 0.5972 0.0625 0.1014 0.119 Uiso 1 1 calc R U
H8C H 0.7236 0.0324 0.1263 0.119 Uiso 1 1 calc R U
C9 C 0.7773(18) 0.0280(12) 0.3248(15) 0.051(5) Uani 1 1 d . U
H9A H 0.7147 0.0038 0.3480 0.076 Uiso 1 1 calc R U
H9B H 0.8421 0.0315 0.3742 0.076 Uiso 1 1 calc R U
H9C H 0.7964 -0.0044 0.2752 0.076 Uiso 1 1 calc R U
C10 C 0.787(2) 0.1813(15) 0.4520(15) 0.060(6) Uani 1 1 d . U
H10A H 0.8031 0.2355 0.4728 0.090 Uiso 1 1 calc R U
H10B H 0.8551 0.1494 0.4675 0.090 Uiso 1 1 calc R U
H10C H 0.7286 0.1592 0.4820 0.090 Uiso 1 1 calc R U
C11 C 1.2808(16) 0.0606(11) 0.1765(13) 0.038(4) Uani 1 1 d . U
C12 C 1.3288(15) 0.0857(11) 0.2707(12) 0.033(4) Uani 1 1 d . U
C13 C 1.2712(14) 0.0481(10) 0.3365(11) 0.030(4) Uani 1 1 d . U
C14 C 1.1839(15) -0.0010(11) 0.2842(12) 0.035(4) Uani 1 1 d . U
C15 C 1.1887(17) 0.0052(12) 0.1874(14) 0.045(5) Uani 1 1 d . U
C16 C 1.323(2) 0.0842(14) 0.0914(16) 0.061(6) Uani 1 1 d . U
H16A H 1.3249 0.1418 0.0875 0.091 Uiso 1 1 calc R U
H16B H 1.2724 0.0633 0.0380 0.091 Uiso 1 1 calc R U
H16C H 1.3978 0.0630 0.0931 0.091 Uiso 1 1 calc R U
C17 C 1.430(2) 0.1411(16) 0.2913(18) 0.075(7) Uani 1 1 d . U
H17A H 1.4179 0.1868 0.2506 0.113 Uiso 1 1 calc R U
H17B H 1.4973 0.1129 0.2816 0.113 Uiso 1 1 calc R U
H17C H 1.4394 0.1588 0.3549 0.113 Uiso 1 1 calc R U
C18 C 1.301(2) 0.0576(15) 0.4409(16) 0.065(6) Uani 1 1 d . U
H18A H 1.3772 0.0786 0.4572 0.097 Uiso 1 1 calc R U
H18B H 1.2970 0.0063 0.4702 0.097 Uiso 1 1 calc R U
H18C H 1.2486 0.0942 0.4617 0.097 Uiso 1 1 calc R U
C19 C 1.105(2) -0.0532(14) 0.3279(16) 0.062(6) Uani 1 1 d . U
H19A H 1.1338 -0.0581 0.3934 0.093 Uiso 1 1 calc R U
H19B H 1.1007 -0.1055 0.2996 0.093 Uiso 1 1 calc R U
H19C H 1.0307 -0.0293 0.3186 0.093 Uiso 1 1 calc R U
C20 C 1.119(2) -0.0385(15) 0.1108(16) 0.066(7) Uani 1 1 d . U
H20A H 1.1573 -0.0872 0.0989 0.099 Uiso 1 1 calc R U
H20B H 1.1073 -0.0055 0.0559 0.099 Uiso 1 1 calc R U
H20C H 1.0467 -0.0514 0.1274 0.099 Uiso 1 1 calc R U
Ir1 Ir 0.85626(5) 0.20216(4) 0.24426(4) 0.0206(2) Uani 1 1 d . .
Ir2 Ir 1.14973(5) 0.12401(4) 0.24032(4) 0.0217(2) Uani 1 1 d . .
Se1 Se 0.96351(13) 0.13351(10) 0.13856(11) 0.0239(4) Uani 1 1 d . .
Se2 Se 1.03931(14) 0.18391(10) 0.35339(11) 0.0280(4) Uani 1 1 d . .
Se3 Se 0.91722(16) 0.33332(11) 0.19640(16) 0.0441(5) Uani 1 1 d . .
Se4 Se 1.18784(15) 0.26792(12) 0.21609(18) 0.0500(6) Uani 1 1 d . .
Se5 Se 1.0284(2) 0.38763(15) 0.3327(2) 0.0816(9) Uani 1 1 d . .
Se6 Se 0.9907(2) 0.23221(16) 0.02552(15) 0.0585(7) Uani 1 1 d . .

loop_
_atom_site_aniso_label
_atom_site_aniso_U_11
_atom_site_aniso_U_22
_atom_site_aniso_U_33
_atom_site_aniso_U_23
_atom_site_aniso_U_13
_atom_site_aniso_U_12
B1 0.079(9) 0.079(9) 0.079(9) 0.001(2) 0.013(3) -0.001(2)
B2 0.012(10) 0.042(13) 0.086(18) 0.028(12) 0.002(10) 0.012(10)
C1 0.038(5) 0.040(5) 0.039(5) 0.001(2) 0.007(2) 0.001(2)
C2 0.040(5) 0.041(5) 0.041(5) 0.000(2) 0.008(2) -0.001(2)
C3 0.035(4) 0.035(5) 0.036(4) 0.000(2) 0.008(2) -0.001(2)
C4 0.028(4) 0.029(4) 0.029(4) 0.000(2) 0.005(2) 0.000(2)
C5 0.030(4) 0.031(4) 0.031(4) 0.000(2) 0.007(2) 0.000(2)
C6 0.051(6) 0.050(6) 0.054(6) -0.001(4) 0.012(4) 0.004(4)
C7 0.060(7) 0.063(7) 0.062(7) 0.002(4) 0.010(4) 0.003(4)
C8 0.078(8) 0.080(9) 0.080(8) -0.002(4) 0.013(4) -0.002(4)
C9 0.048(6) 0.050(6) 0.054(6) 0.002(4) 0.011(4) -0.001(4)
C10 0.061(7) 0.061(7) 0.059(7) 0.003(4) 0.013(4) 0.000(4)
C11 0.038(5) 0.038(5) 0.039(5) 0.000(2) 0.008(2) 0.001(2)
C12 0.032(4) 0.033(4) 0.034(4) -0.001(2) 0.005(2) 0.000(2)
C13 0.029(4) 0.031(4) 0.031(4) 0.001(2) 0.005(2) 0.000(2)
C14 0.034(4) 0.035(4) 0.036(4) 0.001(2) 0.006(2) 0.001(2)
C15 0.045(5) 0.045(5) 0.046(5) -0.001(2) 0.007(2) 0.001(2)
C16 0.061(7) 0.062(7) 0.060(7) 0.000(4) 0.012(4) 0.004(4)
C17 0.074(8) 0.076(8) 0.077(8) 0.001(4) 0.014(4) -0.001(4)
C18 0.064(7) 0.066(7) 0.064(7) 0.002(4) 0.011(4) 0.001(4)
C19 0.062(7) 0.060(7) 0.064(7) 0.002(4) 0.011(4) -0.002(4)
C20 0.066(7) 0.064(7) 0.067(7) -0.004(4) 0.008(4) 0.003(4)
Ir1 0.0127(3) 0.0190(3) 0.0302(4) 0.0002(2) 0.0040(2) 0.0011(3)
Ir2 0.0101(3) 0.0222(4) 0.0323(4) -0.0014(3) 0.0018(2) -0.0013(3)
Se1 0.0137(8) 0.0288(9) 0.0285(9) -0.0039(7) 0.0018(6) 0.0020(7)
Se2 0.0188(8) 0.0351(10) 0.0288(9) -0.0064(7) 0.0000(6) 0.0024(8)
Se3 0.0289(10) 0.0214(9) 0.0851(15) 0.0142(9) 0.0191(10) 0.0055(8)
Se4 0.0162(9) 0.0286(10) 0.1070(18) 0.0071(11) 0.0157(10) -0.0091(8)
Se5 0.0580(17) 0.0409(14) 0.145(3) -0.0411(15) 0.0157(17) -0.0098(12)
Se6 0.0517(14) 0.0797(17) 0.0473(13) 0.0262(12) 0.0171(10) 0.0162(13)

loop_
_atom_type_symbol
_atom_type_description
_atom_type_scat_dispersion_real
_atom_type_scat_dispersion_imag
_atom_type_scat_source
C C 0.0033 0.0016 'International Tables Vol C Tables 4.2.6.8 and 6.1.1.4'
H H 0.0000 0.0000 'International Tables Vol C Tables 4.2.6.8 and 6.1.1.4'
Se Se -0.0929 2.2259 'International Tables Vol C Tables 4.2.6.8 and 6.1.1.4'
Ir Ir -1.4442 7.9887 'International Tables Vol C Tables 4.2.6.8 and 6.1.1.4'
B B 0.0013 0.0007 'International Tables Vol C Tables 4.2.6.8 and 6.1.1.4'

loop_
_geom_angle_atom_site_label_1
_geom_angle_atom_site_label_2
_geom_angle_atom_site_label_3
_geom_angle
Se5 B1 Se2 116.6(18)
Se5 B1 Se4 108.2(16)
Se2 B1 Se4 88.9(12)
Se6 B2 Se3 107.5(10)
Se6 B2 Se4 110.0(11)
Se3 B2 Se4 109.3(12)
C5 C1 C2 108.3(16)
C5 C1 C7 124.8(18)
C2 C1 C7 126.1(19)
C5 C1 Ir1 72.5(11)
C2 C1 Ir1 71.3(11)
C7 C1 Ir1 129.5(15)
C1 C2 C3 109.6(16)
C1 C2 C8 127.9(19)
C3 C2 C8 122.5(19)
C1 C2 Ir1 70.7(11)
C3 C2 Ir1 71.4(11)
C8 C2 Ir1 124.7(15)
C2 C3 C4 105.3(15)
C2 C3 C9 130.3(17)
C4 C3 C9 124.2(16)
C2 C3 Ir1 70.5(10)
C4 C3 Ir1 69.6(10)
C9 C3 Ir1 127.6(14)
C5 C4 C3 108.1(14)
C5 C4 C10 127.1(17)
C3 C4 C10 124.6(17)
C5 C4 Ir1 72.1(9)
C3 C4 Ir1 71.6(9)
C10 C4 Ir1 125.5(14)
C1 C5 C4 108.6(15)
C1 C5 C6 128.0(17)
C4 C5 C6 123.4(16)
C1 C5 Ir1 70.6(10)
C4 C5 Ir1 69.7(9)
C6 C5 Ir1 125.3(13)
C5 C6 H6A 109.5
C5 C6 H6B 109.5
H6A C6 H6B 109.5
C5 C6 H6C 109.5
H6A C6 H6C 109.5
H6B C6 H6C 109.5
C1 C7 H7A 109.5
C1 C7 H7B 109.5
H7A C7 H7B 109.5
C1 C7 H7C 109.5
H7A C7 H7C 109.5
H7B C7 H7C 109.5
C2 C8 H8A 109.5
C2 C8 H8B 109.5
H8A C8 H8B 109.5
C2 C8 H8C 109.5
H8A C8 H8C 109.5
H8B C8 H8C 109.5
C3 C9 H9A 109.5
C3 C9 H9B 109.5
H9A C9 H9B 109.5
C3 C9 H9C 109.5
H9A C9 H9C 109.5
H9B C9 H9C 109.5
C4 C10 H10A 109.5
C4 C10 H10B 109.5
H10A C10 H10B 109.5
C4 C10 H10C 109.5
H10A C10 H10C 109.5
H10B C10 H10C 109.5
C12 C11 C15 104.8(15)
C12 C11 C16 125.9(18)
C15 C11 C16 129.2(18)
C12 C11 Ir2 69.9(10)
C15 C11 Ir2 69.9(11)
C16 C11 Ir2 126.5(14)
C13 C12 C11 110.9(16)
C13 C12 C17 126.9(18)
C11 C12 C17 122.2(17)
C13 C12 Ir2 72.3(10)
C11 C12 Ir2 71.7(10)
C17 C12 Ir2 125.4(15)
C12 C13 C14 106.4(15)
C12 C13 C18 125.4(17)
C14 C13 C18 128.2(17)
C12 C13 Ir2 70.2(10)
C14 C13 Ir2 69.9(10)
C18 C13 Ir2 126.0(14)
C15 C14 C13 109.5(16)
C15 C14 C19 126.8(18)
C13 C14 C19 123.6(17)
C15 C14 Ir2 71.4(11)
C13 C14 Ir2 72.3(10)
C19 C14 Ir2 125.0(14)
C14 C15 C20 127.2(19)
C14 C15 C11 108.3(17)
C20 C15 C11 124.5(18)
C14 C15 Ir2 70.8(11)
C20 C15 Ir2 126.0(16)
C11 C15 Ir2 71.4(11)
C11 C16 H16A 109.5
C11 C16 H16B 109.5
H16A C16 H16B 109.5
C11 C16 H16C 109.5
H16A C16 H16C 109.5
H16B C16 H16C 109.5
C12 C17 H17A 109.5
C12 C17 H17B 109.5
H17A C17 H17B 109.5
C12 C17 H17C 109.5
H17A C17 H17C 109.5
H17B C17 H17C 109.5
C13 C18 H18A 109.5
C13 C18 H18B 109.5
H18A C18 H18B 109.5
C13 C18 H18C 109.5
H18A C18 H18C 109.5
H18B C18 H18C 109.5
C14 C19 H19A 109.5
C14 C19 H19B 109.5
H19A C19 H19B 109.5
C14 C19 H19C 109.5
H19A C19 H19C 109.5
H19B C19 H19C 109.5
C15 C20 H20A 109.5
C15 C20 H20B 109.5
H20A C20 H20B 109.5
C15 C20 H20C 109.5
H20A C20 H20C 109.5
H20B C20 H20C 109.5
C4 Ir1 C1 63.6(7)
C4 Ir1 C2 63.5(7)
C1 Ir1 C2 38.0(7)
C4 Ir1 C3 38.8(6)
C1 Ir1 C3 64.3(7)
C2 Ir1 C3 38.1(7)
C4 Ir1 C5 38.3(6)
C1 Ir1 C5 36.9(6)
C2 Ir1 C5 62.5(7)
C3 Ir1 C5 64.2(6)
C4 Ir1 Se3 125.9(4)
C1 Ir1 Se3 97.1(5)
C2 Ir1 Se3 130.0(5)
C3 Ir1 Se3 159.2(5)
C5 Ir1 Se3 95.5(4)
C4 Ir1 Se1 142.8(4)
C1 Ir1 Se1 118.4(5)
C2 Ir1 Se1 95.0(5)
C3 Ir1 Se1 105.6(5)
C5 Ir1 Se1 155.1(4)
Se3 Ir1 Se1 91.26(6)
C4 Ir1 Se2 95.3(4)
C1 Ir1 Se2 158.2(5)
C2 Ir1 Se2 138.9(5)
C3 Ir1 Se2 103.2(5)
C5 Ir1 Se2 122.4(4)
Se3 Ir1 Se2 91.16(7)
Se1 Ir1 Se2 81.33(5)
C14 Ir2 C12 62.8(7)
C14 Ir2 C15 37.9(7)
C12 Ir2 C15 63.4(7)
C14 Ir2 C11 64.1(7)
C12 Ir2 C11 38.4(6)
C15 Ir2 C11 38.7(7)
C14 Ir2 C13 37.9(6)
C12 Ir2 C13 37.5(6)
C15 Ir2 C13 63.7(7)
C11 Ir2 C13 64.3(6)
C14 Ir2 Se1 109.9(5)
C12 Ir2 Se1 152.4(5)
C15 Ir2 Se1 94.0(5)
C11 Ir2 Se1 114.0(5)
C13 Ir2 Se1 147.1(4)
C14 Ir2 Se4 158.5(5)
C12 Ir2 Se4 96.5(5)
C15 Ir2 Se4 139.8(5)
C11 Ir2 Se4 103.8(5)
C13 Ir2 Se4 121.6(4)
Se1 Ir2 Se4 91.19(7)
C14 Ir2 Se2 106.2(5)
C12 Ir2 Se2 126.2(5)
C15 Ir2 Se2 139.4(5)
C11 Ir2 Se2 163.7(5)
C13 Ir2 Se2 99.8(4)
Se1 Ir2 Se2 81.20(5)
Se4 Ir2 Se2 80.75(7)
Se6 Se1 Ir2 104.11(8)
Se6 Se1 Ir1 105.26(9)
Ir2 Se1 Ir1 99.59(6)
B1 Se2 Ir1 103.9(9)
B1 Se2 Ir2 95.0(9)
Ir1 Se2 Ir2 97.57(6)
B2 Se3 Se5 97.6(7)
B2 Se3 Ir1 106.9(7)
Se5 Se3 Ir1 104.61(11)
B2 Se4 B1 96.0(11)
B2 Se4 Ir2 106.9(7)
B1 Se4 Ir2 90.8(8)
B1 Se5 Se3 95.5(11)
B2 Se6 Se1 91.7(7)

loop_
_geom_bond_atom_site_label_1
_geom_bond_atom_site_label_2
_geom_bond_distance
B1 Se5 1.79(4)
B1 Se2 2.20(3)
B1 Se4 2.39(3)
B2 Se6 2.00(3)
B2 Se3 2.03(2)
B2 Se4 2.10(2)
C1 C5 1.40(2)
C1 C2 1.43(3)
C1 C7 1.43(3)
C1 Ir1 2.198(19)
C2 C3 1.44(3)
C2 C8 1.53(3)
C2 Ir1 2.20(2)
C3 C4 1.47(2)
C3 C9 1.47(3)
C3 Ir1 2.216(18)
C4 C5 1.45(2)
C4 C10 1.50(3)
C4 Ir1 2.190(16)
C5 C6 1.48(3)
C5 Ir1 2.222(17)
C6 H6A 0.9600
C6 H6B 0.9600
C6 H6C 0.9600
C7 H7A 0.9600
C7 H7B 0.9600
C7 H7C 0.9600
C8 H8A 0.9600
C8 H8B 0.9600
C8 H8C 0.9600
C9 H9A 0.9600
C9 H9B 0.9600
C9 H9C 0.9600
C10 H10A 0.9600
C10 H10B 0.9600
C10 H10C 0.9600
C11 C12 1.45(2)
C11 C15 1.46(3)
C11 C16 1.47(3)
C11 Ir2 2.220(18)
C12 C13 1.42(2)
C12 C17 1.51(3)
C12 Ir2 2.196(18)
C13 C14 1.43(2)
C13 C18 1.51(3)
C13 Ir2 2.223(17)
C14 C15 1.43(3)
C14 C19 1.50(3)
C14 Ir2 2.192(18)
C15 C20 1.46(3)
C15 Ir2 2.20(2)
C16 H16A 0.9600
C16 H16B 0.9600
C16 H16C 0.9600
C17 H17A 0.9600
C17 H17B 0.9600
C17 H17C 0.9600
C18 H18A 0.9600
C18 H18B 0.9600
C18 H18C 0.9600
C19 H19A 0.9600
C19 H19B 0.9600
C19 H19C 0.9600
C20 H20A 0.9600
C20 H20B 0.9600
C20 H20C 0.9600
Ir1 Se3 2.4394(18)
Ir1 Se1 2.4508(16)
Ir1 Se2 2.4821(17)
Ir2 Se1 2.4479(16)
Ir2 Se4 2.473(2)
Ir2 Se2 2.4914(17)
Se1 Se6 2.388(3)
Se3 Se5 2.365(4)

loop_
_geom_torsion_atom_site_label_1
_geom_torsion_atom_site_label_2
_geom_torsion_atom_site_label_3
_geom_torsion_atom_site_label_4
_geom_torsion
C5 C1 C2 C3 -2(2)
C7 C1 C2 C3 -173.2(19)
Ir1 C1 C2 C3 61.1(13)
C5 C1 C2 C8 177(2)
C7 C1 C2 C8 6(3)
Ir1 C1 C2 C8 -119(2)
C5 C1 C2 Ir1 -63.4(13)
C7 C1 C2 Ir1 126(2)
C1 C2 C3 C4 1(2)
C8 C2 C3 C4 -178.9(19)
Ir1 C2 C3 C4 61.3(12)
C1 C2 C3 C9 176.0(19)
C8 C2 C3 C9 -3(3)
Ir1 C2 C3 C9 -123(2)
C1 C2 C3 Ir1 -60.7(14)
C8 C2 C3 Ir1 120(2)
C2 C3 C4 C5 1.3(19)
C9 C3 C4 C5 -174.5(17)
Ir1 C3 C4 C5 63.2(11)
C2 C3 C4 C10 177.1(18)
C9 C3 C4 C10 1(3)
Ir1 C3 C4 C10 -121.0(18)
C2 C3 C4 Ir1 -61.9(12)
C9 C3 C4 Ir1 122.3(18)
C2 C1 C5 C4 3(2)
C7 C1 C5 C4 174.1(19)
Ir1 C1 C5 C4 -59.5(12)
C2 C1 C5 C6 -177.2(18)
C7 C1 C5 C6 -6(3)
Ir1 C1 C5 C6 120.1(19)
C2 C1 C5 Ir1 62.7(13)
C7 C1 C5 Ir1 -126(2)
C3 C4 C5 C1 -2.8(19)
C10 C4 C5 C1 -178.5(19)
Ir1 C4 C5 C1 60.1(12)
C3 C4 C5 C6 177.6(17)
C10 C4 C5 C6 2(3)
Ir1 C4 C5 C6 -119.5(17)
C3 C4 C5 Ir1 -62.9(12)
C10 C4 C5 Ir1 121.4(19)
C15 C11 C12 C13 0(2)
C16 C11 C12 C13 -176.8(19)
Ir2 C11 C12 C13 62.1(13)
C15 C11 C12 C17 177.5(19)
C16 C11 C12 C17 0(3)
Ir2 C11 C12 C17 -120.9(19)
C15 C11 C12 Ir2 -61.6(13)
C16 C11 C12 Ir2 121(2)
C11 C12 C13 C14 -1(2)
C17 C12 C13 C14 -178(2)
Ir2 C12 C13 C14 60.8(12)
C11 C12 C13 C18 177.5(18)
C17 C12 C13 C18 1(3)
Ir2 C12 C13 C18 -120.8(19)
C11 C12 C13 Ir2 -61.7(13)
C17 C12 C13 Ir2 121(2)
C12 C13 C14 C15 1(2)
C18 C13 C14 C15 -177.4(19)
Ir2 C13 C14 C15 62.0(13)
C12 C13 C14 C19 178.2(18)
C18 C13 C14 C19 0(3)
Ir2 C13 C14 C19 -120.7(19)
C12 C13 C14 Ir2 -61.1(12)
C18 C13 C14 Ir2 121(2)
C13 C14 C15 C20 176(2)
C19 C14 C15 C20 -1(3)
Ir2 C14 C15 C20 -121(2)
C13 C14 C15 C11 -1(2)
C19 C14 C15 C11 -177.8(19)
Ir2 C14 C15 C11 61.9(14)
C13 C14 C15 Ir2 -62.6(13)
C19 C14 C15 Ir2 120(2)
C12 C11 C15 C14 0(2)
C16 C11 C15 C14 177(2)
Ir2 C11 C15 C14 -61.5(13)
C12 C11 C15 C20 -177(2)
C16 C11 C15 C20 0(3)
Ir2 C11 C15 C20 121(2)
C12 C11 C15 Ir2 61.6(12)
C16 C11 C15 Ir2 -121(2)
Se2 B1 Se5 Se3 -49.1(16)
Se4 B1 Se5 Se3 49.1(13)
